data_2200155
loop_
_publ_author_name
'Deschamps, Jeffrey R.'
'Moriarty, R. M.'
' Gilardi, Richard D.'

_publ_section_title
;
 1,4-Bis(dinitromethyl)cubane
;
_journal_issue 2
_journal_name_full 'Acta Crystallographica Section E'
_journal_page_first o149
_journal_page_last o150
_journal_paper_doi 10.1107/S1600536801001374
_journal_volume 57
_journal_year 2001
_chemical_formula_sum 'C10 H8 N4 O8'
_chemical_formula_weight 312.20
_chemical_name_common 1,4-bis(dinitromethyl)cubane
_chemical_name_systematic
;
1,4-bis(dinitromethyl)cubane
;
_space_group_IT_number 14
_symmetry_cell_setting monoclinic
_symmetry_space_group_name_Hall '-P 2ybc'
_symmetry_space_group_name_H-M 'P 1 21/c 1'
_audit_creation_method SHELXL-97
_cell_angle_alpha 90.00
_cell_angle_beta 99.043(5)
_cell_angle_gamma 90.00
_cell_formula_units_Z 4
_cell_length_a 11.2481(4)
_cell_length_b 7.1112(3)
_cell_length_c 16.1263(7)
_cell_measurement_reflns_used 30
_cell_measurement_temperature 294(2)
_cell_measurement_theta_max 31.36
_cell_measurement_theta_min 5.56
_cell_volume 1273.87(9)
_computing_cell_refinement 'Bruker XSCANS (Bruker, 1994)'
_computing_data_collection 'Bruker XSCANS (Bruker, 1994)'
_computing_data_reduction 'Bruker XPREP (Bruker, 1994)'
_computing_molecular_graphics 'SHELXTL (Sheldrick, 1997)'
_computing_publication_material 'SHELXTL (Sheldrick, 1997)'
_computing_structure_refinement 'SHELXTL (Sheldrick, 1997)'
_computing_structure_solution 'SHELXS (Sheldrick, 1990)'
_diffrn_ambient_temperature 294(2)
_diffrn_measured_fraction_theta_full 1.000
_diffrn_measured_fraction_theta_max 1.000
_diffrn_measurement_device 'Siemens P4'
_diffrn_measurement_method 2\q/\w
_diffrn_radiation_monochromator graphite
_diffrn_radiation_source 'sealed tube'
_diffrn_radiation_type CuK\a
_diffrn_radiation_wavelength 1.54178
_diffrn_reflns_av_R_equivalents .054
_diffrn_reflns_av_sigmaI/netI .0507
_diffrn_reflns_limit_h_max 12
_diffrn_reflns_limit_h_min -12
_diffrn_reflns_limit_k_max 7
_diffrn_reflns_limit_k_min -7
_diffrn_reflns_limit_l_max 17
_diffrn_reflns_limit_l_min 0
_diffrn_reflns_number 3788
_diffrn_reflns_reduction_process 'XSCANS and XPREP'
_diffrn_reflns_theta_full 58.24
_diffrn_reflns_theta_max 58.24
_diffrn_reflns_theta_min 3.98
_diffrn_standards_decay_% 6.75
_diffrn_standards_interval_count 97
_diffrn_standards_number 3
_exptl_absorpt_coefficient_mu 1.265
_exptl_absorpt_correction_T_max .927
_exptl_absorpt_correction_T_min .539
_exptl_absorpt_correction_type analytical
_exptl_absorpt_process_details '(XPREP; Siemens, 1994)'
_exptl_crystal_colour 'pale yellow'
_exptl_crystal_density_diffrn 1.628
_exptl_crystal_density_method 'not measured'
_exptl_crystal_description plate
_exptl_crystal_F_000 640
_exptl_crystal_size_max .60
_exptl_crystal_size_mid .46
_exptl_crystal_size_min .06
_refine_diff_density_max .416
_refine_diff_density_min -.255
_refine_ls_extinction_coef .0091(10)
_refine_ls_extinction_method SHELXL97
_refine_ls_goodness_of_fit_ref 1.026
_refine_ls_hydrogen_treatment constr
_refine_ls_matrix_type full
_refine_ls_number_parameters 200
_refine_ls_number_reflns 1790
_refine_ls_number_restraints 0
_refine_ls_restrained_S_all 1.026
_refine_ls_R_factor_all .054
_refine_ls_R_factor_gt .050
_refine_ls_shift/su_max .008
_refine_ls_shift/su_mean .002
_refine_ls_structure_factor_coef Fsqd
_refine_ls_weighting_details 'w = 1/[\s^2^(Fo^2^)+(0.0782P)^2^+0.7744P] where P = (Fo^2^+2Fc^2^)/3'
_refine_ls_weighting_scheme calc
_refine_ls_wR_factor_ref .139
_reflns_number_gt 1636
_reflns_number_total 1790
_reflns_threshold_expression >2\s(I)
_cod_data_source_file cv6001.cif
_cod_data_source_block 1
_cod_depositor_comments
;
The following automatic conversions were performed:
'_geom_bond_publ_flag' value 'Y' changed to 'y' according to
'/home/saulius/struct/CIF-dictionaries/cif_core.dic' dictionary named
'cif_core.dic' version 2.4.1 from 2010-06-29 (6 times).

Automatic conversion script
Id: cif_fix_enum 1527 2010-12-29 10:47:43Z saulius 

The following automatic conversions were performed:

'_geom_bond_publ_flag' value 'Y' changed to 'y' according to
/home/saulius/struct/CIF-dictionaries/cif_core.dic dictionary named
'cif_core.dic' version 2.4.1 from 2010-06-29 (6 times).

Automatic conversion script
Id: cif_fix_values 1715 2011-07-08 13:25:40Z adriana 
;
_cod_original_sg_symbol_H-M 'P 21/c'
_cod_database_code 2200155
_cod_database_fobs_code 2200155

loop_
_symmetry_equiv_pos_as_xyz
'x, y, z'
'-x, y+1/2, -z+1/2'
'-x, -y, -z'
'x, -y-1/2, z-1/2'

loop_
_atom_site_label
_atom_site_fract_x
_atom_site_fract_y
_atom_site_fract_z
_atom_site_U_iso_or_equiv
_atom_site_adp_type
_atom_site_calc_flag
_atom_site_refinement_flags
_atom_site_occupancy
_atom_site_disorder_assembly
_atom_site_disorder_group
_atom_site_type_symbol
C1 .95847(19) .4103(3) .92759(13) .0345(6) Uani d . 1 . . C
C2 .9926(2) .3137(3) 1.01527(14) .0409(6) Uani d . 1 . . C
H2A .9871 .1786 1.0261 .049 Uiso calc R 1 . . H
C6 .8901(2) .5678(4) .96865(14) .0407(6) Uani d . 1 . . C
H6A .8102 .6164 .9458 .049 Uiso calc R 1 . . H
C8 1.0763(2) .5302(4) .94488(14) .0398(6) Uani d . 1 . . C
H8A 1.1316 .5515 .9046 .048 Uiso calc R 1 . . H
C9 .9134(2) .3174(3) .84614(14) .0372(6) Uani d . 1 . . C
H9A .8838 .4132 .8043 .045 Uiso calc R 1 . . H
N1 .8127(2) .1822(4) .85533(15) .0557(6) Uani d . 1 . . N
N2 1.0093(2) .2019(3) .81482(14) .0501(6) Uani d . 1 . . N
O1 .8132(3) .0323(5) .8249(3) .170(2) Uani d . 1 . . O
O2 .7335(2) .2421(4) .88931(14) .0782(7) Uani d . 1 . . O
O3 1.0095(3) .2009(5) .73980(15) .1019(10) Uani d . 1 . . O
O4 1.0800(2) .1185(4) .86542(15) .0812(8) Uani d . 1 . . O
C1' 1.47427(19) .0807(3) .92380(13) .0321(6) Uani d . 1 . . C
C2' 1.37897(19) .0096(3) .97758(13) .0354(6) Uani d . 1 . . C
H2'A 1.2915 .0168 .9610 .042 Uiso calc R 1 . . H
C6' 1.5476(2) .1750(3) 1.00375(13) .0358(6) Uani d . 1 . . C
H6'A 1.5817 .3020 1.0060 .043 Uiso calc R 1 . . H
C8' 1.5482(2) -.1039(3) .94319(13) .0352(6) Uani d . 1 . . C
H8'A 1.5828 -.1789 .9019 .042 Uiso calc R 1 . . H
C9' 1.44922(19) .1721(3) .83997(13) .0333(6) Uani d . 1 . . C
H9'A 1.5232 .1746 .8150 .040 Uiso calc R 1 . . H
N1' 1.40485(18) .3693(3) .84740(12) .0427(6) Uani d . 1 . . N
N2' 1.35171(18) .0707(3) .78136(12) .0414(5) Uani d . 1 . . N
O1' 1.3251(2) .3934(3) .88786(17) .0810(8) Uani d . 1 . . O
O2' 1.4559(2) .4940(3) .81795(17) .0852(8) Uani d . 1 . . O
O3' 1.2984(2) .1578(3) .72260(12) .0690(7) Uani d . 1 . . O
O4' 1.3362(2) -.0935(3) .79557(12) .0650(6) Uani d . 1 . . O

loop_
_atom_site_aniso_label
_atom_site_aniso_U_11
_atom_site_aniso_U_22
_atom_site_aniso_U_33
_atom_site_aniso_U_12
_atom_site_aniso_U_13
_atom_site_aniso_U_23
C1 .0314(11) .0400(13) .0322(12) .0018(10) .0056(9) .0009(10)
C2 .0511(14) .0349(13) .0368(13) .0018(11) .0071(11) .0017(10)
C6 .0320(12) .0507(14) .0384(13) .0107(10) .0022(10) -.0037(11)
C8 .0352(12) .0522(15) .0341(13) -.0044(11) .0116(10) -.0021(11)
C9 .0340(12) .0421(13) .0355(12) .0022(10) .0054(10) -.0017(10)
N1 .0459(13) .0577(15) .0610(15) -.0099(11) .0005(11) -.0067(12)
N2 .0495(13) .0553(14) .0461(13) .0019(11) .0091(10) -.0135(11)
O1 .108(2) .091(2) .328(6) -.0539(19) .090(3) -.103(3)
O2 .0598(13) .1038(19) .0784(15) -.0229(13) .0338(12) -.0069(14)
O3 .135(2) .121(2) .0549(15) .0443(19) .0323(14) -.0192(14)
O4 .0670(14) .0977(18) .0747(15) .0370(13) -.0023(12) -.0149(14)
C1' .0308(11) .0389(13) .0274(11) -.0015(9) .0073(9) -.0024(10)
C2' .0277(11) .0498(14) .0290(12) -.0015(10) .0057(9) .0018(10)
C6' .0403(12) .0373(13) .0304(12) -.0049(10) .0078(10) -.0030(10)
C8' .0409(12) .0389(13) .0279(12) .0028(10) .0116(10) -.0039(10)
C9' .0321(11) .0406(13) .0285(11) -.0001(10) .0083(9) -.0023(9)
N1' .0472(12) .0418(12) .0409(11) .0003(10) .0127(10) .0043(9)
N2' .0442(11) .0497(13) .0290(11) -.0014(10) .0019(9) -.0007(9)
O1' .0850(15) .0600(13) .1128(18) .0194(12) .0615(15) .0052(13)
O2' .1037(18) .0485(13) .115(2) -.0033(13) .0534(16) .0200(13)
O3' .0741(14) .0720(14) .0503(12) .0048(11) -.0229(10) .0084(10)
O4' .0865(15) .0523(13) .0490(11) -.0230(11) -.0116(10) .0038(9)

loop_
_atom_type_symbol
_atom_type_description
_atom_type_scat_dispersion_real
_atom_type_scat_dispersion_imag
_atom_type_scat_source
C C .0181 .0091 'International Tables Vol C Tables 4.2.6.8 and 6.1.1.4'
H H .0000 .0000 'International Tables Vol C Tables 4.2.6.8 and 6.1.1.4'
N N .0311 .0180 'International Tables Vol C Tables 4.2.6.8 and 6.1.1.4'
O O .0492 .0322 'International Tables Vol C Tables 4.2.6.8 and 6.1.1.4'

loop_
_geom_angle_atom_site_label_1
_geom_angle_atom_site_label_2
_geom_angle_atom_site_label_3
_geom_angle_site_symmetry_1
_geom_angle_site_symmetry_3
_geom_angle
C9 C1 C6 . . 124.78(18)
C9 C1 C8 . . 124.19(18)
C6 C1 C8 . . 89.61(17)
C9 C1 C2 . . 127.2(2)
C6 C1 C2 . . 89.95(17)
C8 C1 C2 . . 89.85(16)
C8 C2 C6 3_767 3_767 90.49(18)
C8 C2 C1 3_767 . 89.55(17)
C6 C2 C1 3_767 . 89.66(17)
C8 C6 C2 3_767 3_767 90.75(17)
C8 C6 C1 3_767 . 89.57(17)
C2 C6 C1 3_767 . 89.91(17)
C6 C8 C2 3_767 3_767 90.92(17)
C6 C8 C1 3_767 . 89.74(17)
C2 C8 C1 3_767 . 89.98(17)
C1 C9 N2 . . 112.09(18)
C1 C9 N1 . . 110.68(19)
N2 C9 N1 . . 105.9(2)
O1 N1 O2 . . 124.6(3)
O1 N1 C9 . . 119.0(3)
O2 N1 C9 . . 116.3(2)
O4 N2 O3 . . 124.7(3)
O4 N2 C9 . . 118.3(2)
O3 N2 C9 . . 116.9(2)
C9' C1' C8' . . 124.70(18)
C9' C1' C2' . . 126.64(18)
C8' C1' C2' . . 90.41(17)
C9' C1' C6' . . 124.13(19)
C8' C1' C6' . . 90.00(16)
C2' C1' C6' . . 90.00(15)
C6' C2' C8' 3_857 3_857 90.57(16)
C6' C2' C1' 3_857 . 89.47(16)
C8' C2' C1' 3_857 . 89.88(15)
C2' C6' C8' 3_857 3_857 90.71(17)
C2' C6' C1' 3_857 . 89.61(17)
C8' C6' C1' 3_857 . 89.61(16)
C2' C8' C1' 3_857 . 89.81(16)
C2' C8' C6' 3_857 3_857 90.50(15)
C1' C8' C6' . 3_857 89.41(16)
C1' C9' N1' . . 110.74(18)
C1' C9' N2' . . 112.00(19)
N1' C9' N2' . . 106.14(18)
O2' N1' O1' . . 123.8(2)
O2' N1' C9' . . 118.4(2)
O1' N1' C9' . . 117.6(2)
O4' N2' O3' . . 125.1(2)
O4' N2' C9' . . 117.0(2)
O3' N2' C9' . . 117.8(2)

loop_
_geom_bond_atom_site_label_1
_geom_bond_atom_site_label_2
_geom_bond_site_symmetry_2
_geom_bond_distance
_geom_bond_publ_flag
C1 C9 . 1.487(3) ?
C1 C6 . 1.563(3) y
C1 C8 . 1.563(3) y
C1 C2 . 1.565(3) y
C2 C8 3_767 1.550(3) ?
C2 C6 3_767 1.552(4) ?
C6 C8 3_767 1.551(3) ?
C6 C2 3_767 1.552(4) ?
C8 C6 3_767 1.551(3) ?
C8 C2 3_767 1.550(3) ?
C9 N2 . 1.504(3) ?
C9 N1 . 1.510(3) ?
N1 O1 . 1.174(4) ?
N1 O2 . 1.196(3) ?
N2 O4 . 1.203(3) ?
N2 O3 . 1.210(3) ?
C1' C9' . 1.487(3) ?
C1' C8' . 1.560(3) y
C1' C2' . 1.565(3) y
C1' C6' . 1.567(3) y
C2' C6' 3_857 1.555(3) ?
C2' C8' 3_857 1.557(3) ?
C6' C2' 3_857 1.555(3) ?
C6' C8' 3_857 1.562(3) ?
C8' C2' 3_857 1.557(3) ?
C8' C6' 3_857 1.562(3) ?
C9' N1' . 1.499(3) ?
C9' N2' . 1.514(3) ?
N1' O2' . 1.195(3) ?
N1' O1' . 1.201(3) ?
N2' O4' . 1.207(3) ?
N2' O3' . 1.209(3) ?
